data_1512949
loop_
_publ_author_name
'Sergei E. Nefedov'
'Elena V. Kushan'
'Marina A. Uvarova'
'Natalia Yu. Kozitsyna'
'Michael N. Vargaftik'
'Ilya I. Moiseev'

_publ_section_title
;
 Unexpected retention of the Pd-Ba heterobimetallic structure upon
 Pd(mu-OOCMe)4Ba(HOOCMe)4 to 18-crown-6 attachment
;
_journal_name_full
;
Inorganica Chimica Acta
;
_journal_page_first 104
_journal_page_last 108
_journal_paper_doi 10.1016/j.ica.2012.10.008
_journal_volume 395
_journal_year 2013
_chemical_formula_sum 'C20 H38 Ba O15 Pd'
_chemical_formula_weight 762.24
_space_group_IT_number 4
_symmetry_cell_setting monoclinic
_symmetry_space_group_name_Hall 'P 2yb'
_symmetry_space_group_name_H-M 'P 1 21 1'
_atom_sites_solution_hydrogens geom
_atom_sites_solution_primary direct
_atom_sites_solution_secondary difmap
_cell_angle_alpha 90.00
_cell_angle_beta 94.330(6)
_cell_angle_gamma 90.00
_cell_formula_units_Z 2
_cell_length_a 8.563(4)
_cell_length_b 18.336(7)
_cell_length_c 9.128(4)
_cell_measurement_reflns_used 6472
_cell_measurement_temperature 120(2)
_cell_measurement_theta_max 27.92
_cell_measurement_theta_min 2.50
_cell_volume 1429.1(11)
_computing_cell_refinement 'Bruker SMART'
_computing_data_collection 'Bruker SMART'
_computing_data_reduction 'Bruker SAINT'
_computing_molecular_graphics 'Bruker SHELXTL'
_computing_publication_material 'Bruker SHELXTL'
_computing_structure_refinement 'SHELXL-97 (Sheldrick, 1997)'
_computing_structure_solution 'SHELXS-97 (Sheldrick, 1990)'
_diffrn_ambient_temperature 120(2)
_diffrn_measured_fraction_theta_full 0.989
_diffrn_measured_fraction_theta_max 0.989
_diffrn_measurement_device_type 'Bruker APEX II CCD area detector'
_diffrn_measurement_method 'omega scans'
_diffrn_radiation_monochromator graphite
_diffrn_radiation_source 'fine-focus sealed tube'
_diffrn_radiation_type MoK\a
_diffrn_radiation_wavelength 0.71073
_diffrn_reflns_av_R_equivalents 0.0349
_diffrn_reflns_av_sigmaI/netI 0.0493
_diffrn_reflns_limit_h_max 11
_diffrn_reflns_limit_h_min -11
_diffrn_reflns_limit_k_max 25
_diffrn_reflns_limit_k_min -25
_diffrn_reflns_limit_l_max 12
_diffrn_reflns_limit_l_min -12
_diffrn_reflns_number 14514
_diffrn_reflns_theta_full 28.99
_diffrn_reflns_theta_max 28.99
_diffrn_reflns_theta_min 2.39
_exptl_absorpt_coefficient_mu 2.064
_exptl_absorpt_correction_T_max 0.8202
_exptl_absorpt_correction_T_min 0.7609
_exptl_absorpt_correction_type multi-scan
_exptl_absorpt_process_details sadabs
_exptl_crystal_colour yellow
_exptl_crystal_density_diffrn 1.771
_exptl_crystal_density_method 'not measured'
_exptl_crystal_description prizm
_exptl_crystal_F_000 760
_exptl_crystal_size_max 0.14
_exptl_crystal_size_mid 0.12
_exptl_crystal_size_min 0.10
_refine_diff_density_max 0.694
_refine_diff_density_min -0.559
_refine_diff_density_rms 0.063
_refine_ls_abs_structure_details 'Flack H D (1983), Acta Cryst. A39, 876-881'
_refine_ls_abs_structure_Flack 0.011(8)
_refine_ls_extinction_method none
_refine_ls_goodness_of_fit_ref 0.941
_refine_ls_hydrogen_treatment mixed
_refine_ls_matrix_type full
_refine_ls_number_parameters 335
_refine_ls_number_reflns 7292
_refine_ls_number_restraints 1
_refine_ls_restrained_S_all 0.941
_refine_ls_R_factor_all 0.0347
_refine_ls_R_factor_gt 0.0273
_refine_ls_shift/su_max 0.002
_refine_ls_shift/su_mean 0.000
_refine_ls_structure_factor_coef Fsqd
_refine_ls_weighting_details 'calc w=1/[\s^2^(Fo^2^)+(0.0000P)^2^+0.0000P] where P=(Fo^2^+2Fc^2^)/3'
_refine_ls_weighting_scheme calc
_refine_ls_wR_factor_gt 0.0367
_refine_ls_wR_factor_ref 0.0379
_reflns_number_gt 6333
_reflns_number_total 7292
_reflns_threshold_expression >2sigma(I)
_cod_data_source_file ICA-2013-395-104-108-3.cif
_cod_data_source_block pdbaoh2
_cod_original_cell_volume 1429.1(10)
_cod_original_sg_symbol_H-M P2(1)
_cod_database_code 1512949

loop_
_symmetry_equiv_pos_as_xyz
'x, y, z'
'-x, y+1/2, -z'

loop_
_atom_site_label
_atom_site_type_symbol
_atom_site_fract_x
_atom_site_fract_y
_atom_site_fract_z
_atom_site_U_iso_or_equiv
_atom_site_adp_type
_atom_site_occupancy
_atom_site_symmetry_multiplicity
_atom_site_calc_flag
_atom_site_refinement_flags
Ba1 Ba 0.29643(2) 0.381722(9) 0.737550(18) 0.03477(5) Uani 1 1 d .
Pd1 Pd 0.20116(3) 0.599683(13) 0.65149(3) 0.03596(6) Uani 1 1 d .
O1 O 0.4099(3) 0.61745(11) 0.7593(3) 0.0500(7) Uani 1 1 d .
O2 O 0.4478(3) 0.50663(12) 0.8533(3) 0.0526(5) Uani 1 1 d .
O3 O 0.2727(3) 0.50578(10) 0.5641(2) 0.0404(6) Uani 1 1 d .
O4 O 0.4745(3) 0.44541(12) 0.4980(3) 0.0550(6) Uani 1 1 d .
O5 O -0.0053(3) 0.58468(13) 0.5390(3) 0.0509(7) Uani 1 1 d .
O6 O 0.0504(3) 0.66225(15) 0.3641(3) 0.0608(7) Uani 1 1 d .
O7 O 0.1214(3) 0.68884(12) 0.7451(3) 0.0523(7) Uani 1 1 d .
O8 O 0.0166(3) 0.74632(13) 0.9234(3) 0.0592(8) Uani 1 1 d .
O9 O 0.5737(3) 0.31492(12) 0.8628(3) 0.0517(6) Uani 1 1 d .
O10 O 0.4479(3) 0.26600(12) 0.5880(3) 0.0475(6) Uani 1 1 d .
O11 O 0.1702(3) 0.32870(12) 0.4607(2) 0.0476(6) Uani 1 1 d .
O12 O -0.0298(3) 0.39218(13) 0.6518(2) 0.0476(6) Uani 1 1 d .
O13 O 0.0754(3) 0.43535(12) 0.9328(2) 0.0441(6) Uani 1 1 d .
O14 O 0.3601(3) 0.37291(15) 1.0510(2) 0.0507(6) Uani 1 1 d .
O15 O 0.1443(4) 0.25816(16) 0.8271(4) 0.0576(8) Uani 1 1 d .
C1 C 0.4882(5) 0.56969(18) 0.8339(4) 0.0526(5) Uani 1 1 d .
C2 C 0.6423(5) 0.5971(3) 0.9018(5) 0.0889(16) Uani 1 1 d .
H2A H 0.6760 0.5670 0.9842 0.133 Uiso 1 1 calc R
H2B H 0.6305 0.6465 0.9342 0.133 Uiso 1 1 calc R
H2C H 0.7189 0.5955 0.8303 0.133 Uiso 1 1 calc R
C3 C 0.3936(5) 0.5016(2) 0.4915(5) 0.0550(6) Uani 1 1 d .
C4 C 0.4255(6) 0.56380(19) 0.3928(5) 0.0720(14) Uani 1 1 d .
H4A H 0.4891 0.5473 0.3171 0.108 Uiso 1 1 calc R
H4B H 0.4798 0.6016 0.4489 0.108 Uiso 1 1 calc R
H4C H 0.3283 0.5826 0.3490 0.108 Uiso 1 1 calc R
C5 C -0.0323(4) 0.61569(19) 0.4142(4) 0.0464(9) Uani 1 1 d .
C6 C -0.1781(5) 0.5890(3) 0.3279(5) 0.0838(14) Uani 1 1 d .
H6A H -0.2392 0.6300 0.2919 0.126 Uiso 1 1 calc R
H6B H -0.2387 0.5600 0.3903 0.126 Uiso 1 1 calc R
H6C H -0.1494 0.5600 0.2466 0.126 Uiso 1 1 calc R
C7 C 0.0735(4) 0.69034(18) 0.8722(4) 0.0413(8) Uani 1 1 d .
C8 C 0.0881(5) 0.62383(17) 0.9668(4) 0.0602(12) Uani 1 1 d .
H8A H 0.0616 0.6358 1.0643 0.090 Uiso 1 1 calc R
H8B H 0.1938 0.6061 0.9705 0.090 Uiso 1 1 calc R
H8C H 0.0181 0.5868 0.9265 0.090 Uiso 1 1 calc R
C9 C 0.6387(5) 0.2554(2) 0.7889(5) 0.0655(11) Uani 1 1 d .
H9A H 0.5893 0.2102 0.8158 0.079 Uiso 1 1 calc R
H9B H 0.7500 0.2518 0.8165 0.079 Uiso 1 1 calc R
C10 C 0.6118(5) 0.2678(2) 0.6269(5) 0.0617(11) Uani 1 1 d .
H10A H 0.6543 0.3147 0.6012 0.074 Uiso 1 1 calc R
H10B H 0.6639 0.2301 0.5741 0.074 Uiso 1 1 calc R
C11 C 0.4125(5) 0.26994(19) 0.4345(4) 0.0544(11) Uani 1 1 d .
H11A H 0.4626 0.2298 0.3872 0.065 Uiso 1 1 calc R
H11B H 0.4532 0.3151 0.3974 0.065 Uiso 1 1 calc R
C12 C 0.2415(5) 0.26663(19) 0.3987(4) 0.0554(10) Uani 1 1 d .
H12A H 0.2190 0.2663 0.2929 0.066 Uiso 1 1 calc R
H12B H 0.1997 0.2222 0.4382 0.066 Uiso 1 1 calc R
C13 C 0.0050(5) 0.32872(18) 0.4322(4) 0.0508(9) Uani 1 1 d .
H13A H -0.0394 0.2860 0.4762 0.061 Uiso 1 1 calc R
H13B H -0.0220 0.3272 0.3272 0.061 Uiso 1 1 calc R
C14 C -0.0598(4) 0.39666(18) 0.4963(4) 0.0446(9) Uani 1 1 d .
H14A H -0.0094 0.4394 0.4587 0.054 Uiso 1 1 calc R
H14B H -0.1715 0.4001 0.4704 0.054 Uiso 1 1 calc R
C15 C -0.1143(4) 0.44206(18) 0.7325(4) 0.0501(9) Uani 1 1 d .
H15B H -0.2254 0.4383 0.7037 0.060 Uiso 1 1 calc R
H15C H -0.0808 0.4915 0.7137 0.060 Uiso 1 1 calc R
C16 C -0.0840(5) 0.42439(19) 0.8910(4) 0.0515(10) Uani 1 1 d .
H16A H -0.1473 0.4554 0.9490 0.062 Uiso 1 1 calc R
H16B H -0.1121 0.3740 0.9084 0.062 Uiso 1 1 calc R
C17 C 0.1100(5) 0.42236(19) 1.0857(4) 0.0574(11) Uani 1 1 d .
H17A H 0.0752 0.3739 1.1105 0.069 Uiso 1 1 calc R
H17B H 0.0548 0.4574 1.1423 0.069 Uiso 1 1 calc R
C18 C 0.2792(5) 0.42891(19) 1.1223(4) 0.0545(10) Uani 1 1 d .
H18A H 0.3151 0.4762 1.0913 0.065 Uiso 1 1 calc R
H18B H 0.3014 0.4251 1.2278 0.065 Uiso 1 1 calc R
C19 C 0.5242(5) 0.3721(3) 1.0880(4) 0.0616(11) Uani 1 1 d .
H19A H 0.5449 0.3704 1.1939 0.074 Uiso 1 1 calc R
H19B H 0.5714 0.4160 1.0519 0.074 Uiso 1 1 calc R
C20 C 0.5922(5) 0.3070(2) 1.0206(4) 0.0638(11) Uani 1 1 d .
H20A H 0.7023 0.3027 1.0529 0.077 Uiso 1 1 calc R
H20B H 0.5389 0.2633 1.0501 0.077 Uiso 1 1 calc R
H15A H 0.105(5) 0.258(2) 0.913(5) 0.080(16) Uiso 1 1 d .
H15D H 0.099(6) 0.230(2) 0.780(5) 0.087(19) Uiso 1 1 d .

loop_
_atom_site_aniso_label
_atom_site_aniso_U_11
_atom_site_aniso_U_22
_atom_site_aniso_U_33
_atom_site_aniso_U_23
_atom_site_aniso_U_13
_atom_site_aniso_U_12
Ba1 0.04059(11) 0.03034(9) 0.03371(9) 0.00050(10) 0.00496(8) -0.00186(10)
Pd1 0.04143(16) 0.03113(13) 0.03529(13) 0.00291(12) 0.00274(11) 0.00390(12)
O1 0.0560(17) 0.0330(13) 0.0586(15) 0.0025(11) -0.0114(13) -0.0027(11)
O2 0.0673(16) 0.0368(11) 0.0509(12) 0.0054(10) -0.0143(11) -0.0057(11)
O3 0.0506(17) 0.0279(12) 0.0433(14) 0.0000(10) 0.0074(11) 0.0003(10)
O4 0.0521(15) 0.0440(13) 0.0696(15) -0.0091(12) 0.0096(12) 0.0056(10)
O5 0.0425(15) 0.0511(17) 0.0584(16) 0.0145(13) -0.0014(12) -0.0016(12)
O6 0.063(2) 0.0651(18) 0.0525(16) 0.0175(15) -0.0061(14) -0.0092(16)
O7 0.075(2) 0.0391(14) 0.0439(15) 0.0047(11) 0.0122(14) 0.0201(12)
O8 0.081(2) 0.0490(15) 0.0484(16) -0.0028(13) 0.0085(14) 0.0211(15)
O9 0.0481(16) 0.0431(14) 0.0632(17) 0.0080(13) 0.0002(13) 0.0083(12)
O10 0.0454(16) 0.0429(14) 0.0554(16) -0.0001(12) 0.0110(13) 0.0013(12)
O11 0.0580(18) 0.0407(13) 0.0446(14) -0.0099(11) 0.0062(13) -0.0047(12)
O12 0.0482(14) 0.0458(15) 0.0485(12) -0.0017(13) 0.0006(11) 0.0080(13)
O13 0.0567(17) 0.0367(13) 0.0406(14) 0.0008(11) 0.0142(12) -0.0039(12)
O14 0.0590(16) 0.0524(16) 0.0406(12) -0.0009(13) 0.0025(11) -0.0046(14)
O15 0.076(2) 0.0461(16) 0.0518(18) -0.0007(14) 0.0142(17) -0.0158(15)
C1 0.0673(16) 0.0368(11) 0.0509(12) 0.0054(10) -0.0143(11) -0.0057(11)
C2 0.068(3) 0.052(2) 0.139(4) 0.002(3) -0.047(3) 0.002(3)
C3 0.0521(15) 0.0440(13) 0.0696(15) -0.0091(12) 0.0096(12) 0.0056(10)
C4 0.087(4) 0.051(2) 0.084(3) 0.010(2) 0.044(3) 0.000(2)
C5 0.042(2) 0.040(2) 0.056(2) -0.0006(18) -0.0081(18) 0.0024(17)
C6 0.067(3) 0.076(3) 0.103(4) 0.009(3) -0.031(3) -0.009(3)
C7 0.042(2) 0.0366(19) 0.043(2) -0.0055(16) -0.0064(17) 0.0048(16)
C8 0.091(4) 0.038(2) 0.053(2) 0.0008(17) 0.015(2) 0.002(2)
C9 0.050(3) 0.047(2) 0.098(3) 0.003(2) -0.007(2) 0.0100(19)
C10 0.048(3) 0.041(2) 0.098(3) -0.009(2) 0.016(3) 0.0014(19)
C11 0.074(3) 0.035(2) 0.057(3) -0.0024(18) 0.025(2) 0.007(2)
C12 0.081(3) 0.042(2) 0.043(2) -0.0124(17) 0.004(2) 0.001(2)
C13 0.064(3) 0.050(2) 0.0376(19) 0.0003(17) -0.0044(19) -0.015(2)
C14 0.045(2) 0.043(2) 0.0453(19) 0.0051(17) -0.0029(16) -0.0026(17)
C15 0.042(2) 0.0408(19) 0.068(3) 0.0000(19) 0.0117(19) -0.0035(17)
C16 0.053(3) 0.043(2) 0.061(2) -0.0005(18) 0.026(2) -0.0026(18)
C17 0.090(4) 0.045(2) 0.041(2) -0.0031(17) 0.023(2) 0.005(2)
C18 0.085(3) 0.046(2) 0.0323(19) 0.0005(17) 0.001(2) -0.007(2)
C19 0.064(3) 0.077(3) 0.0422(19) 0.020(2) -0.0088(18) -0.014(3)
C20 0.059(3) 0.064(3) 0.066(3) 0.023(2) -0.009(2) 0.000(2)

loop_
_atom_type_symbol
_atom_type_description
_atom_type_scat_dispersion_real
_atom_type_scat_dispersion_imag
_atom_type_scat_source
C C 0.0033 0.0016 'International Tables Vol C Tables 4.2.6.8 and 6.1.1.4'
H H 0.0000 0.0000 'International Tables Vol C Tables 4.2.6.8 and 6.1.1.4'
O O 0.0106 0.0060 'International Tables Vol C Tables 4.2.6.8 and 6.1.1.4'
Pd Pd -0.9988 1.0072 'International Tables Vol C Tables 4.2.6.8 and 6.1.1.4'
Ba Ba -0.3244 2.2819 'International Tables Vol C Tables 4.2.6.8 and 6.1.1.4'

loop_
_geom_angle_atom_site_label_1
_geom_angle_atom_site_label_2
_geom_angle_atom_site_label_3
_geom_angle
O3 Ba1 O15 145.60(9)
O3 Ba1 O2 63.62(7)
O15 Ba1 O2 140.66(9)
O3 Ba1 O9 127.48(7)
O15 Ba1 O9 85.74(9)
O2 Ba1 O9 81.46(7)
O3 Ba1 O11 76.48(7)
O15 Ba1 O11 80.02(9)
O2 Ba1 O11 138.52(6)
O9 Ba1 O11 117.47(7)
O3 Ba1 O12 76.10(7)
O15 Ba1 O12 70.28(8)
O2 Ba1 O12 117.70(7)
O9 Ba1 O12 156.01(7)
O11 Ba1 O12 58.68(7)
O3 Ba1 O13 92.87(7)
O15 Ba1 O13 75.52(9)
O2 Ba1 O13 78.08(7)
O9 Ba1 O13 117.98(8)
O11 Ba1 O13 116.42(8)
O12 Ba1 O13 57.91(7)
O3 Ba1 O14 127.94(7)
O15 Ba1 O14 73.65(9)
O2 Ba1 O14 67.85(7)
O9 Ba1 O14 58.96(7)
O11 Ba1 O14 153.57(7)
O12 Ba1 O14 112.65(6)
O13 Ba1 O14 59.06(7)
O3 Ba1 O10 110.48(7)
O15 Ba1 O10 77.05(9)
O2 Ba1 O10 124.67(8)
O9 Ba1 O10 58.68(7)
O11 Ba1 O10 58.80(7)
O12 Ba1 O10 112.71(7)
O13 Ba1 O10 152.56(6)
O14 Ba1 O10 111.80(7)
O3 Ba1 O4 44.13(6)
O15 Ba1 O4 144.25(9)
O2 Ba1 O4 73.12(7)
O9 Ba1 O4 90.33(7)
O11 Ba1 O4 70.42(7)
O12 Ba1 O4 108.41(7)
O13 Ba1 O4 135.70(6)
O14 Ba1 O4 132.78(7)
O10 Ba1 O4 70.69(7)
O3 Ba1 C3 22.15(8)
O15 Ba1 C3 153.68(11)
O2 Ba1 C3 65.02(9)
O9 Ba1 C3 108.45(9)
O11 Ba1 C3 73.78(9)
O12 Ba1 C3 93.48(9)
O13 Ba1 C3 114.03(8)
O14 Ba1 C3 132.62(9)
O10 Ba1 C3 91.28(9)
O4 Ba1 C3 22.10(8)
O7 Pd1 O5 90.85(11)
O7 Pd1 O1 88.73(11)
O5 Pd1 O1 177.99(10)
O7 Pd1 O3 176.39(10)
O5 Pd1 O3 87.84(10)
O1 Pd1 O3 92.69(10)
C1 O1 Pd1 124.6(2)
C1 O2 Ba1 147.8(2)
C3 O3 Pd1 122.8(2)
C3 O3 Ba1 102.8(2)
Pd1 O3 Ba1 119.17(9)
C3 O4 Ba1 92.6(2)
C5 O5 Pd1 119.4(2)
C7 O7 Pd1 124.0(2)
C9 O9 C20 112.3(3)
C9 O9 Ba1 119.2(2)
C20 O9 Ba1 118.1(2)
C11 O10 C10 112.4(3)
C11 O10 Ba1 111.2(2)
C10 O10 Ba1 109.6(2)
C13 O11 C12 112.2(3)
C13 O11 Ba1 117.99(19)
C12 O11 Ba1 118.6(2)
C15 O12 C14 115.0(3)
C15 O12 Ba1 115.6(2)
C14 O12 Ba1 112.11(19)
C16 O13 C17 111.6(3)
C16 O13 Ba1 117.10(19)
C17 O13 Ba1 116.9(2)
C19 O14 C18 114.0(3)
C19 O14 Ba1 110.31(18)
C18 O14 Ba1 110.60(19)
Ba1 O15 H15A 119(3)
Ba1 O15 H15D 128(4)
H15A O15 H15D 107(5)
O2 C1 O1 125.9(4)
O2 C1 C2 120.4(4)
O1 C1 C2 113.7(3)
C1 C2 H2A 109.5
C1 C2 H2B 109.5
H2A C2 H2B 109.5
C1 C2 H2C 109.5
H2A C2 H2C 109.5
H2B C2 H2C 109.5
O4 C3 O3 119.9(4)
O4 C3 C4 122.5(4)
O3 C3 C4 117.5(3)
O4 C3 Ba1 65.3(2)
O3 C3 Ba1 55.10(19)
C4 C3 Ba1 171.6(3)
C3 C4 H4A 109.5
C3 C4 H4B 109.5
H4A C4 H4B 109.5
C3 C4 H4C 109.5
H4A C4 H4C 109.5
H4B C4 H4C 109.5
O6 C5 O5 125.0(3)
O6 C5 C6 120.8(4)
O5 C5 C6 114.1(4)
C5 C6 H6A 109.5
C5 C6 H6B 109.5
H6A C6 H6B 109.5
C5 C6 H6C 109.5
H6A C6 H6C 109.5
H6B C6 H6C 109.5
O8 C7 O7 121.9(3)
O8 C7 C8 118.3(3)
O7 C7 C8 119.7(3)
C7 C8 H8A 109.5
C7 C8 H8B 109.5
H8A C8 H8B 109.5
C7 C8 H8C 109.5
H8A C8 H8C 109.5
H8B C8 H8C 109.5
O9 C9 C10 108.5(3)
O9 C9 H9A 110.0
C10 C9 H9A 110.0
O9 C9 H9B 110.0
C10 C9 H9B 110.0
H9A C9 H9B 108.4
O10 C10 C9 108.6(3)
O10 C10 H10A 110.0
C9 C10 H10A 110.0
O10 C10 H10B 110.0
C9 C10 H10B 110.0
H10A C10 H10B 108.3
O10 C11 C12 110.6(3)
O10 C11 H11A 109.5
C12 C11 H11A 109.5
O10 C11 H11B 109.5
C12 C11 H11B 109.5
H11A C11 H11B 108.1
O11 C12 C11 109.0(3)
O11 C12 H12A 109.9
C11 C12 H12A 109.9
O11 C12 H12B 109.9
C11 C12 H12B 109.9
H12A C12 H12B 108.3
O11 C13 C14 108.8(3)
O11 C13 H13A 109.9
C14 C13 H13A 109.9
O11 C13 H13B 109.9
C14 C13 H13B 109.9
H13A C13 H13B 108.3
O12 C14 C13 107.2(3)
O12 C14 H14A 110.3
C13 C14 H14A 110.3
O12 C14 H14B 110.3
C13 C14 H14B 110.3
H14A C14 H14B 108.5
O12 C15 C16 108.0(3)
O12 C15 H15B 110.1
C16 C15 H15B 110.1
O12 C15 H15C 110.1
C16 C15 H15C 110.1
H15B C15 H15C 108.4
O13 C16 C15 109.1(3)
O13 C16 H16A 109.9
C15 C16 H16A 109.9
O13 C16 H16B 109.9
C15 C16 H16B 109.9
H16A C16 H16B 108.3
O13 C17 C18 109.8(3)
O13 C17 H17A 109.7
C18 C17 H17A 109.7
O13 C17 H17B 109.7
C18 C17 H17B 109.7
H17A C17 H17B 108.2
O14 C18 C17 110.1(3)
O14 C18 H18A 109.6
C17 C18 H18A 109.6
O14 C18 H18B 109.6
C17 C18 H18B 109.6
H18A C18 H18B 108.2
O14 C19 C20 108.8(4)
O14 C19 H19A 109.9
C20 C19 H19A 109.9
O14 C19 H19B 109.9
C20 C19 H19B 109.9
H19A C19 H19B 108.3
O9 C20 C19 108.4(3)
O9 C20 H20A 110.0
C19 C20 H20A 110.0
O9 C20 H20B 110.0
C19 C20 H20B 110.0
H20A C20 H20B 108.4

loop_
_geom_bond_atom_site_label_1
_geom_bond_atom_site_label_2
_geom_bond_distance
Ba1 O3 2.770(2)
Ba1 O15 2.767(3)
Ba1 O2 2.799(2)
Ba1 O9 2.835(2)
Ba1 O11 2.844(2)
Ba1 O12 2.850(3)
Ba1 O13 2.869(2)
Ba1 O14 2.876(2)
Ba1 O10 2.884(2)
Ba1 O4 2.996(3)
Ba1 C3 3.294(4)
Pd1 O7 1.989(2)
Pd1 O5 1.995(3)
Pd1 O1 2.001(3)
Pd1 O3 2.012(2)
O1 C1 1.269(4)
O2 C1 1.224(4)
O3 C3 1.273(4)
O4 C3 1.241(4)
O5 C5 1.278(4)
O6 C5 1.220(4)
O7 C7 1.260(4)
O8 C7 1.243(4)
O9 C9 1.419(4)
O9 C20 1.444(4)
O10 C11 1.412(4)
O10 C10 1.422(5)
O11 C13 1.419(4)
O11 C12 1.429(4)
O12 C15 1.408(4)
O12 C14 1.426(4)
O13 C16 1.404(4)
O13 C17 1.425(4)
O14 C19 1.420(4)
O14 C18 1.424(4)
O15 H15A 0.88(4)
O15 H15D 0.75(4)
C1 C2 1.502(5)
C2 H2A 0.9600
C2 H2B 0.9600
C2 H2C 0.9600
C3 C4 1.491(5)
C4 H4A 0.9600
C4 H4B 0.9600
C4 H4C 0.9600
C5 C6 1.507(5)
C6 H6A 0.9600
C6 H6B 0.9600
C6 H6C 0.9600
C7 C8 1.494(4)
C8 H8A 0.9600
C8 H8B 0.9600
C8 H8C 0.9600
C9 C10 1.496(6)
C9 H9A 0.9700
C9 H9B 0.9700
C10 H10A 0.9700
C10 H10B 0.9700
C11 C12 1.477(5)
C11 H11A 0.9700
C11 H11B 0.9700
C12 H12A 0.9700
C12 H12B 0.9700
C13 C14 1.500(5)
C13 H13A 0.9700
C13 H13B 0.9700
C14 H14A 0.9700
C14 H14B 0.9700
C15 C16 1.486(5)
C15 H15B 0.9700
C15 H15C 0.9700
C16 H16A 0.9700
C16 H16B 0.9700
C17 C18 1.467(5)
C17 H17A 0.9700
C17 H17B 0.9700
C18 H18A 0.9700
C18 H18B 0.9700
C19 C20 1.481(6)
C19 H19A 0.9700
C19 H19B 0.9700
C20 H20A 0.9700
C20 H20B 0.9700
